data_2232568
loop_
_publ_author_name
'Lin, Jinru'
'Sun, Wei'
'Mi, Jin-Xiao'
'Pan, Yuanming'

_publ_section_title
;
 A sodium calcium arsenate, NaCa(AsO~4~)
;
_journal_coeditor_code BR2179
_journal_issue 12
_journal_name_full 'Acta Crystallographica Section E'
_journal_page_first i69
_journal_paper_doi 10.1107/S160053681104428X
_journal_volume 67
_journal_year 2011
_chemical_formula_iupac 'Na Ca (As O4)'
_chemical_formula_moiety 'As Ca Na O4'
_chemical_formula_sum 'As Ca Na O4'
_chemical_formula_weight 201.99
_chemical_name_systematic
;
sodium calcium arsenate
;
_space_group_IT_number 62
_symmetry_cell_setting orthorhombic
_symmetry_space_group_name_Hall '-P 2ac 2n'
_symmetry_space_group_name_H-M 'P n m a'
_atom_sites_solution_primary direct
_atom_sites_solution_secondary difmap
_audit_creation_method SHELXL-97
_cell_angle_alpha 90.00
_cell_angle_beta 90.00
_cell_angle_gamma 90.00
_cell_formula_units_Z 4
_cell_length_a 11.486(2)
_cell_length_b 6.6615(14)
_cell_length_c 5.2406(11)
_cell_measurement_reflns_used 2163
_cell_measurement_temperature 173(2)
_cell_measurement_theta_max 28.17
_cell_measurement_theta_min 3.55
_cell_volume 400.98(14)
_computing_cell_refinement 'SAINT (Bruker, 2001)'
_computing_data_collection 'SMART (Bruker, 2001)'
_computing_data_reduction 'SAINT (Bruker, 2001)'
_computing_molecular_graphics 'DIAMOND (Brandenburg, 2011) and ATOMS (Dowty, 2004)'
_computing_publication_material 'SHELXL97 (Sheldrick, 2008)'
_computing_structure_refinement 'SHELXL97 (Sheldrick, 2008)'
_computing_structure_solution 'SHELXS97 (Sheldrick, 2008)'
_diffrn_ambient_temperature 173(2)
_diffrn_measured_fraction_theta_full 1.000
_diffrn_measured_fraction_theta_max 1.000
_diffrn_measurement_device_type 'Bruker SMART CCD area-detector'
_diffrn_measurement_method '1200 images,\D\w=1\%, Exp time: 15 s.'
_diffrn_radiation_monochromator graphite
_diffrn_radiation_source 'fine-focus sealed tube'
_diffrn_radiation_type MoK\a
_diffrn_radiation_wavelength 0.71073
_diffrn_reflns_av_R_equivalents 0.0352
_diffrn_reflns_av_sigmaI/netI 0.0282
_diffrn_reflns_limit_h_max 14
_diffrn_reflns_limit_h_min -15
_diffrn_reflns_limit_k_max 8
_diffrn_reflns_limit_k_min -5
_diffrn_reflns_limit_l_max 6
_diffrn_reflns_limit_l_min -6
_diffrn_reflns_number 2163
_diffrn_reflns_theta_full 28.17
_diffrn_reflns_theta_max 28.17
_diffrn_reflns_theta_min 3.55
_diffrn_standards_number 0
_exptl_absorpt_coefficient_mu 9.732
_exptl_absorpt_correction_T_max 0.4428
_exptl_absorpt_correction_T_min 0.2733
_exptl_absorpt_correction_type multi-scan
_exptl_absorpt_process_details '(SADABS; Bruker, 2001)'
_exptl_crystal_colour colorless
_exptl_crystal_density_diffrn 3.346
_exptl_crystal_density_method 'not measured'
_exptl_crystal_description prism
_exptl_crystal_F_000 384
_exptl_crystal_size_max 0.18
_exptl_crystal_size_mid 0.12
_exptl_crystal_size_min 0.10
_refine_diff_density_max 0.827
_refine_diff_density_min -0.743
_refine_ls_extinction_coef 0.017(2)
_refine_ls_extinction_expression Fc^*^=kFc[1+0.001xFc^2^\l^3^/sin(2\q)]^-1/4^
_refine_ls_extinction_method 'SHELXL97 (Sheldrick, 2008)'
_refine_ls_goodness_of_fit_ref 1.031
_refine_ls_matrix_type full
_refine_ls_number_parameters 42
_refine_ls_number_reflns 505
_refine_ls_number_restraints 0
_refine_ls_restrained_S_all 1.031
_refine_ls_R_factor_all 0.0212
_refine_ls_R_factor_gt 0.0209
_refine_ls_shift/su_max 0.001
_refine_ls_shift/su_mean 0.000
_refine_ls_structure_factor_coef Fsqd
_refine_ls_weighting_details 'calc w=1/[\s^2^(Fo^2^)+(0.0474P)^2^+0.5926P] where P=(Fo^2^+2Fc^2^)/3'
_refine_ls_weighting_scheme calc
_refine_ls_wR_factor_gt 0.0670
_refine_ls_wR_factor_ref 0.0674
_reflns_number_gt 498
_reflns_number_total 505
_reflns_threshold_expression I>2\s(I)
_cod_data_source_file br2179.cif
_cod_data_source_block I
_cod_original_cell_volume 400.97(15)
_cod_database_code 2232568
_cod_database_fobs_code 2232568

loop_
_symmetry_equiv_pos_as_xyz
'x, y, z'
'-x+1/2, -y, z+1/2'
'-x, y+1/2, -z'
'x+1/2, -y+1/2, -z+1/2'
'-x, -y, -z'
'x-1/2, y, -z-1/2'
'x, -y-1/2, z'
'-x-1/2, y-1/2, z-1/2'

loop_
_atom_site_type_symbol
_atom_site_label
_atom_site_fract_x
_atom_site_fract_y
_atom_site_fract_z
_atom_site_U_iso_or_equiv
_atom_site_adp_type
_atom_site_calc_flag
_atom_site_refinement_flags
_atom_site_occupancy
_atom_site_symmetry_multiplicity
As As1 0.59797(3) 0.2500 0.56866(7) 0.0046(2) Uani d S 1 2
Na Na1 0.5000 0.5000 0.0000 0.0088(3) Uani d S 1 2
Ca Ca1 0.28059(6) 0.2500 0.49344(14) 0.0053(2) Uani d S 1 2
O O1 0.4611(2) 0.2500 0.6849(5) 0.0075(5) Uani d S 1 2
O O2 0.6038(2) 0.2500 0.2482(6) 0.0068(6) Uani d S 1 2
O O3 0.66769(14) 0.0513(3) 0.7038(3) 0.0068(4) Uani d . 1 4

loop_
_atom_site_aniso_label
_atom_site_aniso_U_11
_atom_site_aniso_U_22
_atom_site_aniso_U_33
_atom_site_aniso_U_12
_atom_site_aniso_U_13
_atom_site_aniso_U_23
As1 0.0014(3) 0.0050(3) 0.0073(3) 0.000 0.00013(11) 0.000
Na1 0.0076(7) 0.0087(7) 0.0101(7) 0.0027(6) -0.0003(6) -0.0014(6)
Ca1 0.0017(4) 0.0051(4) 0.0091(4) 0.000 -0.0002(2) 0.000
O1 0.0017(10) 0.0096(12) 0.0111(12) 0.000 0.0023(9) 0.000
O2 0.0042(12) 0.0100(13) 0.0062(13) 0.000 0.0012(8) 0.000
O3 0.0056(8) 0.0048(8) 0.0099(8) 0.0014(6) -0.0024(7) 0.0000(7)

loop_
_atom_type_symbol
_atom_type_description
_atom_type_scat_dispersion_real
_atom_type_scat_dispersion_imag
_atom_type_scat_source
O O 0.0106 0.0060 'International Tables Vol C Tables 4.2.6.8 and 6.1.1.4'
Ca Ca 0.2262 0.3064 'International Tables Vol C Tables 4.2.6.8 and 6.1.1.4'
As As 0.0499 2.0058 'International Tables Vol C Tables 4.2.6.8 and 6.1.1.4'
Na Na 0.0362 0.0249 'International Tables Vol C Tables 4.2.6.8 and 6.1.1.4'

loop_
_geom_angle_atom_site_label_1
_geom_angle_atom_site_label_2
_geom_angle_atom_site_label_3
_geom_angle_site_symmetry_1
_geom_angle_site_symmetry_3
_geom_angle
_geom_angle_publ_flag
O2 As1 O1 . . 113.48(12) no
O2 As1 O3 . 7_565 113.41(8) no
O1 As1 O3 . 7_565 106.76(8) no
O2 As1 O3 . . 113.41(8) no
O1 As1 O3 . . 106.76(8) no
O3 As1 O3 7_565 . 102.14(12) no
O1 Na1 O2 1_554 . 89.08(7) no
O1 Na1 O2 5_666 . 90.92(7) no
O1 Na1 O2 1_554 5_665 90.92(7) no
O1 Na1 O2 5_666 5_665 89.08(7) no
O1 Na1 O3 1_554 7_564 67.60(7) no
O1 Na1 O3 5_666 7_564 112.40(7) no
O2 Na1 O3 . 7_564 81.96(8) no
O2 Na1 O3 5_665 7_564 98.04(8) no
O1 Na1 O3 1_554 3_656 112.40(7) no
O1 Na1 O3 5_666 3_656 67.60(7) no
O2 Na1 O3 . 3_656 98.04(8) no
O2 Na1 O3 5_665 3_656 81.96(8) no
O1 Ca1 O3 . 3_656 87.93(6) no
O1 Ca1 O3 . 5_656 87.93(6) no
O3 Ca1 O3 3_656 5_656 118.57(10) no
O1 Ca1 O2 . 6_556 173.87(10) no
O3 Ca1 O2 3_656 6_556 88.94(6) no
O3 Ca1 O2 5_656 6_556 88.94(6) no
O1 Ca1 O3 . 4_456 101.26(7) no
O3 Ca1 O3 3_656 4_456 87.52(4) no
O3 Ca1 O3 5_656 4_456 152.85(7) no
O2 Ca1 O3 6_556 4_456 83.86(7) no
O1 Ca1 O3 . 6_557 101.26(7) no
O3 Ca1 O3 3_656 6_557 152.85(7) no
O3 Ca1 O3 5_656 6_557 87.52(4) no
O2 Ca1 O3 6_556 6_557 83.86(7) no
O3 Ca1 O3 4_456 6_557 65.72(8) no

loop_
_geom_bond_atom_site_label_1
_geom_bond_atom_site_label_2
_geom_bond_site_symmetry_2
_geom_bond_distance
_geom_bond_publ_flag
As1 O2 . 1.681(3) no
As1 O1 . 1.686(2) no
As1 O3 7_565 1.7015(17) no
As1 O3 . 1.7015(17) no
Na1 O1 1_554 2.3873(19) no
Na1 O1 5_666 2.3874(19) no
Na1 O2 . 2.426(2) no
Na1 O2 5_665 2.426(2) no
Na1 O3 7_564 2.4970(18) no
Na1 O3 3_656 2.4970(18) no
Ca1 O1 . 2.304(3) no
Ca1 O3 3_656 2.3346(19) no
Ca1 O3 5_656 2.3346(19) no
Ca1 O2 6_556 2.393(3) no
Ca1 O3 4_456 2.4393(19) no
Ca1 O3 6_557 2.4393(19) no
